data_7717735
loop_
_publ_author_name
'Lopez, Nathan E.'
'McNamara, Lauren E.'
'Anferov, Sophie W.'
'Anderson, John S.'

_publ_section_title
;
 Deconvoluting capping ligand influence on photophysical properties in
 tetrathiafulvalene-based diradicaloids.
;
_journal_name_full 'Dalton transactions (Cambridge, England : 2003)'
_journal_paper_doi 10.1039/d4dt03305a
_journal_year 2024
_chemical_formula_moiety 'C45 H24 F18 O6 P2 Pt S4, C32 H11 B F24'
_chemical_formula_sum 'C77 H35 B F42 O6 P2 Pt S4'
_chemical_formula_weight 2250.13
_chemical_name_common '[((P(O(4-CF3-Ph)3)2)Pt)2Ttftt](BArF4)2'
_chemical_name_systematic
'(\m-2-[4,5-bis(sulfanyl)-2H-1,3-dithiol-2-ylidene]-2H-1,3-dithiole-4,5-dithiolato diradical dication)-bis[(para-trifluoromethylphenylphosphite)]-di-platinum(ii) bis(tetrakis[3,5-bis(trifluoromethyl)phenyl]borate)'
_space_group_crystal_system triclinic
_space_group_IT_number 2
_space_group_name_Hall '-P 1'
_space_group_name_H-M_alt 'P -1'
_atom_sites_solution_hydrogens geom
_atom_sites_solution_primary dual
_audit_creation_date 2024-08-09
_audit_creation_method
;
Olex2 1.5
(compiled 2022.04.07 svn.rca3783a0 for OlexSys, GUI svn.r6498)
;
_audit_update_record
;
2024-08-13 deposited with the CCDC.	2024-12-12 downloaded from the CCDC.
;
_cell_angle_alpha 77.831(8)
_cell_angle_beta 78.221(8)
_cell_angle_gamma 79.506(9)
_cell_formula_units_Z 2
_cell_length_a 14.630(4)
_cell_length_b 15.470(4)
_cell_length_c 19.500(5)
_cell_measurement_reflns_used 3906
_cell_measurement_temperature 100(2)
_cell_measurement_theta_max 21.21
_cell_measurement_theta_min 2.17
_cell_volume 4178.5(19)
_computing_cell_refinement 'SAINT V.8.40B (Bruker AXS LLC., 2019)'
_computing_data_collection 'APEX4 v.2022.10-0 (Bruker AXS LLC., 2022)'
_computing_data_reduction 'SAINT V.8.40B (Bruker AXS LLC., 2019)'
_computing_molecular_graphics 'Olex2 1.5 (Dolomanov et al., 2009)'
_computing_publication_material 'Olex2 1.5 (Dolomanov et al., 2009)'
_computing_structure_refinement 'XL-2019/3 (Sheldrick, 2015b)'
_computing_structure_solution 'XT 2018/2 (Sheldrick, 2015a)'
_diffrn_ambient_temperature 100(2)
_diffrn_detector 'Bruker PHOTON II'
_diffrn_detector_area_resol_mean 7.4
_diffrn_detector_type
;
Charge-Integrating Pixel Array Detector (CPADs)
;
_diffrn_measured_fraction_theta_full 0.991
_diffrn_measured_fraction_theta_max 0.991
_diffrn_measurement_device_type 'Bruker D8 Venture'
_diffrn_measurement_method 'omega and phi scans'
_diffrn_radiation_monochromator mirrors
_diffrn_radiation_type MoK\a
_diffrn_radiation_wavelength 0.71073
_diffrn_reflns_av_R_equivalents 0.1299
_diffrn_reflns_av_unetI/netI 0.1042
_diffrn_reflns_Laue_measured_fraction_full 0.991
_diffrn_reflns_Laue_measured_fraction_max 0.991
_diffrn_reflns_limit_h_max 16
_diffrn_reflns_limit_h_min -16
_diffrn_reflns_limit_k_max 17
_diffrn_reflns_limit_k_min -17
_diffrn_reflns_limit_l_max 21
_diffrn_reflns_limit_l_min -21
_diffrn_reflns_number 64722
_diffrn_reflns_point_group_measured_fraction_full 0.991
_diffrn_reflns_point_group_measured_fraction_max 0.991
_diffrn_reflns_theta_full 23.403
_diffrn_reflns_theta_max 23.403
_diffrn_reflns_theta_min 1.830
_diffrn_source 'micro-focus X-ray tube'
_diffrn_source_current 1.0
_diffrn_source_power 0.05
_diffrn_source_type 'INCOATEC ImuS'
_diffrn_source_voltage 50.0
_diffrn_standards_number 0
_exptl_absorpt_coefficient_mu 1.963
_exptl_absorpt_correction_type multi-scan
_exptl_absorpt_process_details
;
 TWINABS-2012/1 (Bruker,2012) was used for absorption correction.
 
For component 1:
 wR2(int) was 0.1111 before and 0.0888 after correction.
 The Ratio of minimum to maximum transmission is 0.68.

Final HKLF 4 output contains 18803 reflections, Rint = 0.1158
 (6770 with I > 3sig(I), Rint = 0.0837)
;
_exptl_crystal_colour 'clear orangish red'
_exptl_crystal_colour_lustre clear
_exptl_crystal_colour_modifier orangish
_exptl_crystal_colour_primary red
_exptl_crystal_density_diffrn 1.788
_exptl_crystal_description prism
_exptl_crystal_F_000 2200
_exptl_crystal_size_max 0.243
_exptl_crystal_size_mid 0.112
_exptl_crystal_size_min 0.073
_refine_diff_density_max 6.174
_refine_diff_density_min -2.338
_refine_diff_density_rms 0.367
_refine_ls_extinction_coef 0.0081(9)
_refine_ls_extinction_expression Fc^*^=kFc[1+0.001xFc^2^\l^3^/sin(2\q)]^-1/4^
_refine_ls_extinction_method 'SHELXL-2019/2 (Sheldrick 2019)'
_refine_ls_goodness_of_fit_ref 1.077
_refine_ls_hydrogen_treatment constr
_refine_ls_matrix_type full
_refine_ls_number_parameters 788
_refine_ls_number_reflns 12109
_refine_ls_number_restraints 3567
_refine_ls_restrained_S_all 0.943
_refine_ls_R_factor_all 0.2834
_refine_ls_R_factor_gt 0.2214
_refine_ls_shift/su_max 0.002
_refine_ls_shift/su_mean 0.000
_refine_ls_structure_factor_coef Fsqd
_refine_ls_weighting_details 'w=1/[\s^2^(Fo^2^)+(0.0999P)^2^+870.0123P] where P=(Fo^2^+2Fc^2^)/3'
_refine_ls_weighting_scheme calc
_refine_ls_wR_factor_gt 0.5152
_refine_ls_wR_factor_ref 0.5530
_reflns_Friedel_coverage 0.000
_reflns_number_gt 7903
_reflns_number_total 12109
_reflns_threshold_expression 'I > 2\s(I)'
_cod_data_source_file d4dt03305a2.cif
_cod_data_source_block 1868_nelanderson2
_cod_database_code 7717735
_shelx_shelxl_version_number 2019/3
_shelx_space_group_comment
;
The symmetry employed for this shelxl refinement is uniquely defined
by the following loop, which should always be used as a source of
symmetry information in preference to the above space-group names.
They are only intended as comments.
;
_shelx_estimated_absorpt_t_max 0.870
_shelx_estimated_absorpt_t_min 0.647
_olex2_refinement_description
;
1. Restrained distances
 C19-C18 \\sim C24-C18 \\sim C23-C24 \\sim C23-C21 \\sim C20-C21 \\sim C20-C19
\\sim C5-C4 \\sim C6-C5 ~
 C7-C6 \\sim C9-C7 \\sim C9-C10 \\sim C10-C4 \\sim C12-C11 \\sim C13-C12 \\sim
C16-C14 \\sim C13-C14 \\sim C17-
 C16 \\sim C17-C11 \\sim C32-C38 \\sim C32-C33 \\sim C33-C34 \\sim C35-C34
\\sim C35-C37 \\sim C37-C38 ~
 C27-C26 \\sim C27-C28 \\sim C30-C28 \\sim C30-C31 \\sim C31-C25 \\sim C26-C25
\\sim C40-C39 \\sim C45-C39
 \\sim C44-C45 \\sim C44-C42 \\sim C41-C42 \\sim C41-C40 \\sim C46-C47 \\sim
C46-C53 \\sim C53-C51 \\sim C50-
 C51 \\sim C48-C50 \\sim C48-C47 \\sim C70-C77 \\sim C70-C71 \\sim C72-C71
\\sim C72-C74 \\sim C74-C75 ~
 C75-C77 \\sim C55-C56 \\sim C56-C58 \\sim C58-C59 \\sim C61-C59 \\sim C61-C54
\\sim C55-C54 \\sim C62-C63
 \\sim C69-C62 \\sim C69-C67 \\sim C66-C67 \\sim C66-C64 \\sim C64-C63
 with sigma of 0.01
 C60-C59 \\sim C56-C57 \\sim C7-C8 \\sim C73-C72 \\sim C76-C75 \\sim C15-C14
\\sim C29-C28 \\sim C35-C36 ~
 C43-C42 \\sim C22-C21 \\sim C52-C51 \\sim C49-C48 \\sim C68-C67 \\sim C65-C64
 with sigma of 0.01
 F25-C57 \\sim F26-C57 \\sim F27-C57 \\sim F30-C60 \\sim F28-C60 \\sim F29-C60
\\sim F23-C52 \\sim F22-C52
 \\sim F24-C52 \\sim F42-C76 \\sim F40-C76 \\sim F41-C76 \\sim F39-C73 \\sim
F38-C73 \\sim F37-C73 \\sim F31-
 C65 \\sim F33-C65 \\sim F32-C65 \\sim F35-C68 \\sim F34-C68 \\sim F3-C8 \\sim
F2-C8 \\sim F1-C8 \\sim F36-C68
 \\sim F20-C49 \\sim F19-C49 \\sim F21-C49 \\sim F14-C29 \\sim F15-C29 \\sim
F13-C29 \\sim F12-C36 \\sim F10-
 C36 \\sim F11-C36 \\sim F18-C43 \\sim F16-C43 \\sim F17-C43 \\sim F5-C15 \\sim
F6-C15 \\sim F4-C15 \\sim F9-
 C22 \\sim F8-C22 \\sim F7-C22
 with sigma of 0.01
 O3-C18 \\sim O1-C4 \\sim O2-C11 \\sim O5-C32 \\sim O6-C39 \\sim O4-C25
 with sigma of 0.01
 P1-O1 \\sim P1-O2 \\sim P1-O3 \\sim P2-O4 \\sim P2-O6 \\sim P2-O5
 with sigma of 0.01
 C54-B1 \\sim C62-B1 \\sim C46-B1 \\sim C70-B1
 with sigma of 0.01
 F5-F6 \\sim F6-F4
 with sigma of 0.02
 F4-F6 \\sim F4A-F6A
 with sigma of 0.02
 F6-C14 \\sim F6A-C14
 with sigma of 0.02
 F4-C14 \\sim F4A-C14
 with sigma of 0.04
 F4-C15 \\sim F4A-C15
 with sigma of 0.04
 F6-C15 \\sim F6A-C15
 with sigma of 0.04
 C15-F4A \\sim C15-F4B
 with sigma of 0.02
 F6A-F4A \\sim F6A-F4B
 with sigma of 0.02
 F38-C73 \\sim F38A-C73
 with sigma of 0.02
 F39-C73 \\sim F39A-C73
 with sigma of 0.02
 F14-C29 \\sim F14A-C29
 with sigma of 0.02
 F15-C29 \\sim F15A-C29
 with sigma of 0.02
 F29-C60 \\sim F29A-C60
 with sigma of 0.02
 F30-C60 \\sim F30A-C60
 with sigma of 0.02
2. Uiso/Uaniso restraints and constraints
Uanis(C42) \\sim Ueq, Uanis(C56) \\sim Ueq, Uanis(F18) \\sim Ueq, Uanis(C43)
\\sim Ueq, Uanis(C62) \\sim Ueq, Uanis(P1) \\sim Ueq, Uanis(C44) \\sim Ueq,
Uanis(C52) \\sim Ueq, Uanis(C39) \\sim Ueq, Uanis(F5) \\sim Ueq, Uanis(C37)
\\sim Ueq, Uanis(S1) \\sim Ueq, Uanis(C40) \\sim Ueq, Uanis(C55) \\sim Ueq,
Uanis(C58) \\sim Ueq, Uanis(C24) \\sim Ueq, Uanis(C32) \\sim Ueq, Uanis(S2)
\\sim Ueq, Uanis(S3) \\sim Ueq, Uanis(F3) \\sim Ueq, Uanis(C27) \\sim Ueq,
Uanis(F38) \\sim Ueq, Uanis(C30) \\sim Ueq, Uanis(C49) \\sim Ueq, Uanis(C60)
\\sim Ueq, Uanis(C25) \\sim Ueq, Uanis(C51) \\sim Ueq, Uanis(B1) \\sim Ueq,
Uanis(C41) \\sim Ueq, Uanis(C31) \\sim Ueq, Uanis(C75) \\sim Ueq, Uanis(C28)
\\sim Ueq, Uanis(F8) \\sim Ueq, Uanis(C23) \\sim Ueq, Uanis(F12) \\sim Ueq,
Uanis(C33) \\sim Ueq, Uanis(O2) \\sim Ueq, Uanis(F6) \\sim Ueq, Uanis(C36)
\\sim Ueq, Uanis(O3) \\sim Ueq, Uanis(S4) \\sim Ueq, Uanis(C35) \\sim Ueq,
Uanis(O6) \\sim Ueq, Uanis(F32) \\sim Ueq, Uanis(C29) \\sim Ueq, Uanis(F41)
\\sim Ueq, Uanis(C26) \\sim Ueq, Uanis(F35) \\sim Ueq, Uanis(C38) \\sim Ueq,
Uanis(C50) \\sim Ueq, Uanis(C34) \\sim Ueq, Uanis(C10) \\sim Ueq, Uanis(C46)
\\sim Ueq, Uanis(C47) \\sim Ueq, Uanis(C73) \\sim Ueq, Uanis(C66) \\sim Ueq,
Uanis(C21) \\sim Ueq, Uanis(C22) \\sim Ueq, Uanis(C2) \\sim Ueq, Uanis(C63)
\\sim Ueq, Uanis(C8) \\sim Ueq, Uanis(C9) \\sim Ueq, Uanis(F2) \\sim Ueq,
Uanis(C3) \\sim Ueq, Uanis(F7) \\sim Ueq, Uanis(C16) \\sim Ueq, Uanis(F9) \\sim
Ueq, Uanis(C4) \\sim Ueq, Uanis(F16) \\sim Ueq, Uanis(C15) \\sim Ueq,
Uanis(F17) \\sim Ueq, Uanis(C17) \\sim Ueq, Uanis(O1) \\sim Ueq, Uanis(O4)
\\sim Ueq, Uanis(C12) \\sim Ueq, Uanis(F1) \\sim Ueq, Uanis(F13) \\sim Ueq,
Uanis(F11) \\sim Ueq, Uanis(O5) \\sim Ueq, Uanis(C5) \\sim Ueq, Uanis(F4) \\sim
Ueq, Uanis(F10) \\sim Ueq, Uanis(C19) \\sim Ueq, Uanis(F14) \\sim Ueq,
Uanis(C57) \\sim Ueq, Uanis(C20) \\sim Ueq, Uanis(C13) \\sim Ueq, Uanis(C54)
\\sim Ueq, Uanis(C6) \\sim Ueq, Uanis(C7) \\sim Ueq, Uanis(F33) \\sim Ueq,
Uanis(C11) \\sim Ueq, Uanis(C18) \\sim Ueq, Uanis(C53) \\sim Ueq, Uanis(C14)
\\sim Ueq, Uanis(C59) \\sim Ueq, Uanis(C77) \\sim Ueq, Uanis(F39) \\sim Ueq,
Uanis(F37) \\sim Ueq, Uanis(F25) \\sim Ueq, Uanis(C61) \\sim Ueq, Uanis(F42)
\\sim Ueq, Uanis(F22) \\sim Ueq, Uanis(F36) \\sim Ueq, Uanis(C48) \\sim Ueq,
Uanis(F26) \\sim Ueq, Uanis(F40) \\sim Ueq, Uanis(F24) \\sim Ueq, Uanis(F34)
\\sim Ueq, Uanis(F20) \\sim Ueq, Uanis(C69) \\sim Ueq, Uanis(F27) \\sim Ueq,
Uanis(C72) \\sim Ueq, Uanis(F23) \\sim Ueq, Uanis(F28) \\sim Ueq, Uanis(C67)
\\sim Ueq, Uanis(F29) \\sim Ueq, Uanis(C74) \\sim Ueq, Uanis(F30) \\sim Ueq,
Uanis(F31) \\sim Ueq, Uanis(C71) \\sim Ueq, Uanis(F19) \\sim Ueq, Uanis(C76)
\\sim Ueq, Uanis(F21) \\sim Ueq, Uanis(C68) \\sim Ueq, Uanis(C45) \\sim Ueq,
Uanis(Pt1) \\sim Ueq, Uanis(C64) \\sim Ueq, Uanis(C1) \\sim Ueq, Uanis(C70)
\\sim Ueq, Uanis(F15) \\sim Ueq, Uanis(P2) \\sim Ueq, Uanis(C65) \\sim Ueq:
with sigma of 0.1 and sigma for terminal atoms of 0.2
Uanis(O4) = Uanis(O6) = Uanis(O5) = Uanis(O3) = Uanis(O2) = Uanis(O1)
Uanis(C32) = Uanis(C33) = Uanis(C34) = Uanis(C35) = Uanis(C37) = Uanis(C38) =
Uanis(C28) = Uanis(C25) = Uanis(C26) = Uanis(C27) = Uanis(C30) = Uanis(C31) =
Uanis(C2) = Uanis(C1) = Uanis(C3) = Uanis(C7) = Uanis(C6) = Uanis(C5) =
Uanis(C4) = Uanis(C10) = Uanis(C9) = Uanis(C42) = Uanis(C39) = Uanis(C40) =
Uanis(C41) = Uanis(C45) = Uanis(C44) = Uanis(C17) = Uanis(C16) = Uanis(C14) =
Uanis(C13) = Uanis(C12) = Uanis(C11) = Uanis(C62) = Uanis(C63) = Uanis(C66) =
Uanis(C69) = Uanis(C67) = Uanis(C64) = Uanis(C54) = Uanis(C56) = Uanis(C55) =
Uanis(C58) = Uanis(C59) = Uanis(C61) = Uanis(C51) = Uanis(C50) = Uanis(C48) =
Uanis(C47)
Uanis(C36) = Uanis(C57) = Uanis(C43) = Uanis(C29)
Uanis(F25) = Uanis(F27) = Uanis(F26) = Uanis(F11) = Uanis(F12) = Uanis(F10)
Uanis(F39A) = Uanis(F38) = Uanis(F38A) = Uanis(F39) = Uanis(F37) = Uanis(F30A)
= Uanis(F30) = Uanis(F29) = Uanis(F29A) = Uanis(F14A) = Uanis(F15A) =
Uanis(F15) = Uanis(F14) = Uanis(F13)
Uanis(F4B) = Uanis(F5) = Uanis(F6) = Uanis(F6A) = Uanis(F4) = Uanis(F4A) =
Uanis(F3) = Uanis(F1) = Uanis(F2)
3. Others
 Fixed Sof: F4(0.5) F5(0.5) F6(0.5) F14(0.5) F15(0.5) F29(0.5) F30(0.5)
 F38(0.5) F39(0.5) F6A(0.5) F4A(0.5) F4B(0.5) F39A(0.5) F38A(0.5) F14A(0.5)
 F15A(0.5) F29A(0.5) F30A(0.5)
4.a Aromatic/amide H refined with riding coordinates:
 C5(H5), C6(H6), C9(H9), C10(H10), C12(H12), C13(H13), C16(H16), C17(H17),
 C19(H19), C20(H20), C23(H23), C24(H24), C26(H26), C27(H27), C30(H30), C31(H31),
  C33(H33), C34(H34), C37(H37), C38(H38), C40(H40), C41(H41), C44(H44),
 C45(H45), C47(H47), C50(H50), C53(H53), C55(H55), C58(H58), C61(H61), C63(H63),
  C66(H66), C69(H69), C74(H74), C77(H77)
;
_olex2_submission_special_instructions 'No special instructions were received'

loop_
_space_group_symop_operation_xyz
'x, y, z'
'-x, -y, -z'

loop_
_atom_site_label
_atom_site_type_symbol
_atom_site_fract_x
_atom_site_fract_y
_atom_site_fract_z
_atom_site_U_iso_or_equiv
_atom_site_adp_type
_atom_site_occupancy
_atom_site_site_symmetry_order
_atom_site_calc_flag
_atom_site_refinement_flags_posn
_atom_site_refinement_flags_adp
_atom_site_refinement_flags_occupancy
_atom_site_disorder_assembly
_atom_site_disorder_group
Pt1 Pt 0.19830(13) 0.72088(12) 0.69611(9) 0.0543(8) Uani 1 1 d . U . . .
S1 S 0.2096(8) 0.6857(7) 0.5843(6) 0.050(3) Uani 1 1 d . U . . .
S2 S 0.3537(8) 0.6547(7) 0.6979(5) 0.049(3) Uani 1 1 d . U . . .
S3 S 0.3622(8) 0.5759(7) 0.4990(6) 0.057(3) Uani 1 1 d . U . . .
S4 S 0.4887(7) 0.5445(6) 0.6010(5) 0.046(3) Uani 1 1 d . U . . .
P1 P 0.0457(8) 0.7763(7) 0.6945(5) 0.051(3) Uani 1 1 d D U . . .
P2 P 0.1980(7) 0.7610(8) 0.7994(6) 0.051(3) Uani 1 1 d D U . . .
F1 F -0.257(2) 0.496(2) 0.6251(18) 0.107(6) Uani 1 1 d D U . . .
F2 F -0.302(2) 0.599(2) 0.5451(18) 0.107(6) Uani 1 1 d D U . . .
F3 F -0.181(2) 0.503(2) 0.5188(18) 0.107(6) Uani 1 1 d D U . . .
F4 F 0.289(4) 1.151(5) 0.553(4) 0.107(6) Uani 0.5 1 d D U P A 1
F5 F 0.223(5) 1.212(5) 0.648(3) 0.107(6) Uani 0.5 1 d D U P A 1
F6 F 0.290(3) 1.157(4) 0.622(3) 0.107(6) Uani 0.5 1 d D U P A 2
F7 F -0.045(2) 0.3607(19) 0.9510(16) 0.097(11) Uani 1 1 d D U . . .
F8 F -0.079(4) 0.329(2) 0.8604(16) 0.130(16) Uani 1 1 d D U . . .
F9 F -0.187(3) 0.389(2) 0.936(3) 0.145(18) Uani 1 1 d D U . . .
F10 F 0.040(3) 0.898(2) 1.1444(16) 0.103(5) Uani 1 1 d D U . . .
F11 F -0.073(3) 0.830(2) 1.1538(15) 0.103(5) Uani 1 1 d D U . . .
F12 F -0.089(3) 0.9646(19) 1.1080(16) 0.103(5) Uani 1 1 d D U . . .
F13 F 0.675(3) 0.890(3) 0.692(2) 0.130(6) Uani 1 1 d D U . B 1
F14 F 0.616(8) 1.003(3) 0.649(5) 0.130(6) Uani 0.5 1 d D U P B 1
F15 F 0.618(6) 0.930(7) 0.579(2) 0.130(6) Uani 0.5 1 d D U P B 1
F16 F 0.320(2) 0.2668(19) 0.917(3) 0.141(18) Uani 1 1 d D U . . .
F17 F 0.179(3) 0.294(2) 0.900(2) 0.125(15) Uani 1 1 d D U . . .
F18 F 0.210(3) 0.292(2) 1.0000(14) 0.122(14) Uani 1 1 d D U . . .
O1 O 0.0132(18) 0.7749(18) 0.6238(10) 0.058(3) Uani 1 1 d D U . . .
O2 O 0.0133(18) 0.8747(12) 0.7054(14) 0.058(3) Uani 1 1 d D U . . .
O3 O -0.0289(17) 0.7366(15) 0.7562(12) 0.058(3) Uani 1 1 d D U . . .
O4 O 0.2473(17) 0.8424(15) 0.7983(14) 0.058(3) Uani 1 1 d D U . . .
O5 O 0.0979(14) 0.7911(19) 0.8400(13) 0.058(3) Uani 1 1 d D U . . .
O6 O 0.2561(17) 0.6921(14) 0.8503(12) 0.058(3) Uani 1 1 d D U . . .
C1 C 0.317(3) 0.626(3) 0.573(2) 0.0622(19) Uani 1 1 d . U . . .
C2 C 0.377(3) 0.614(3) 0.620(2) 0.0622(19) Uani 1 1 d . U . . .
C3 C 0.461(3) 0.531(3) 0.526(2) 0.0622(19) Uani 1 1 d . U . . .
C4 C -0.0478(19) 0.723(2) 0.608(2) 0.0622(19) Uani 1 1 d D U . . .
C5 C -0.010(3) 0.650(2) 0.574(2) 0.0622(19) Uani 1 1 d D U . . .
H5 H 0.056541 0.639553 0.558585 0.075 Uiso 1 1 calc R U . . .
C6 C -0.067(2) 0.593(3) 0.564(2) 0.0622(19) Uani 1 1 d D U . . .
H6 H -0.039730 0.541734 0.543481 0.075 Uiso 1 1 calc R U . . .
C7 C -0.164(2) 0.614(2) 0.583(2) 0.0622(19) Uani 1 1 d D U . . .
C8 C -0.223(2) 0.554(2) 0.5679(16) 0.077(16) Uani 1 1 d D U . . .
C9 C -0.200(3) 0.682(2) 0.622(2) 0.0622(19) Uani 1 1 d D U . . .
H9 H -0.265839 0.691735 0.638973 0.075 Uiso 1 1 calc R U . . .
C10 C -0.144(2) 0.737(3) 0.635(2) 0.0622(19) Uani 1 1 d D U . . .
H10 H -0.169296 0.783344 0.662418 0.075 Uiso 1 1 calc R U . . .
C11 C 0.069(3) 0.944(2) 0.6750(16) 0.0622(19) Uani 1 1 d D U . . .
C12 C 0.117(3) 0.960(2) 0.6054(16) 0.0622(19) Uani 1 1 d D U . . .
H12 H 0.121946 0.916784 0.575782 0.075 Uiso 1 1 calc R U . . .
C13 C 0.158(3) 1.037(2) 0.5781(19) 0.0622(19) Uani 1 1 d D U . . .
H13 H 0.182447 1.052092 0.528829 0.075 Uiso 1 1 calc R U . . .
C14 C 0.162(3) 1.090(2) 0.6261(15) 0.0622(19) Uani 1 1 d D U . . .
C15 C 0.208(2) 1.172(3) 0.5972(18) 0.10(2) Uani 1 1 d D U . . .
C16 C 0.114(3) 1.077(3) 0.6958(17) 0.0622(19) Uani 1 1 d D U . . .
H16 H 0.115257 1.116725 0.726850 0.075 Uiso 1 1 calc R U . . .
C17 C 0.065(3) 1.005(2) 0.719(2) 0.0622(19) Uani 1 1 d D U . . .
H17 H 0.027037 0.997438 0.765067 0.075 Uiso 1 1 calc R U . . .
C18 C -0.045(2) 0.6476(15) 0.7871(17) 0.046(10) Uani 1 1 d D U . . .
C19 C -0.117(3) 0.643(2) 0.8454(18) 0.059(12) Uani 1 1 d D U . . .
H19 H -0.154901 0.695163 0.858910 0.071 Uiso 1 1 calc R U . . .
C20 C -0.134(3) 0.559(2) 0.884(2) 0.071(14) Uani 1 1 d D U . . .
H20 H -0.179235 0.552629 0.926124 0.085 Uiso 1 1 calc R U . . .
C21 C -0.083(3) 0.484(2) 0.858(2) 0.068(13) Uani 1 1 d D U . . .
C22 C -0.098(3) 0.394(2) 0.9002(18) 0.080(16) Uani 1 1 d D U . . .
C23 C -0.010(3) 0.490(3) 0.8002(19) 0.070(14) Uani 1 1 d D U . . .
H23 H 0.025342 0.437332 0.784996 0.084 Uiso 1 1 calc R U . . .
C24 C 0.012(3) 0.5732(19) 0.764(2) 0.057(12) Uani 1 1 d D U . . .
H24 H 0.063998 0.578979 0.726049 0.068 Uiso 1 1 calc R U . . .
C25 C 0.3377(19) 0.857(3) 0.7580(17) 0.0622(19) Uani 1 1 d D U . . .
C26 C 0.343(3) 0.912(3) 0.6916(17) 0.0622(19) Uani 1 1 d D U . . .
H26 H 0.287289 0.937109 0.672034 0.075 Uiso 1 1 calc R U . . .
C27 C 0.431(2) 0.929(3) 0.654(2) 0.0622(19) Uani 1 1 d D U . . .
H27 H 0.436333 0.964549 0.607754 0.075 Uiso 1 1 calc R U . . .
C28 C 0.512(2) 0.896(3) 0.6841(18) 0.0622(19) Uani 1 1 d D U . . .
C29 C 0.608(2) 0.918(3) 0.6504(19) 0.069(7) Uani 1 1 d D U . . .
C30 C 0.507(3) 0.839(3) 0.7495(18) 0.0622(19) Uani 1 1 d D U . . .
H30 H 0.562411 0.812300 0.768235 0.075 Uiso 1 1 calc R U . . .
C31 C 0.419(2) 0.822(3) 0.787(2) 0.0622(19) Uani 1 1 d D U . . .
H31 H 0.413520 0.785438 0.833045 0.075 Uiso 1 1 calc R U . . .
C32 C 0.072(2) 0.822(3) 0.9062(17) 0.0622(19) Uani 1 1 d D U . . .
C33 C 0.148(2) 0.820(3) 0.9390(19) 0.0622(19) Uani 1 1 d D U . . .
H33 H 0.211717 0.793737 0.926455 0.075 Uiso 1 1 calc R U . . .
C34 C 0.108(2) 0.865(3) 0.995(2) 0.0622(19) Uani 1 1 d D U . . .
H34 H 0.148414 0.898931 1.006953 0.075 Uiso 1 1 calc R U . . .
C35 C 0.018(2) 0.868(3) 1.0352(17) 0.0622(19) Uani 1 1 d D U . . .
C36 C -0.025(2) 0.890(2) 1.1069(15) 0.069(7) Uani 1 1 d D U . . .
C37 C -0.048(3) 0.861(3) 0.9952(18) 0.0622(19) Uani 1 1 d D U . . .
H37 H -0.113199 0.870514 1.015870 0.075 Uiso 1 1 calc R U . . .
C38 C -0.026(2) 0.841(3) 0.9270(18) 0.0622(19) Uani 1 1 d D U . . .
H38 H -0.070568 0.840721 0.898246 0.075 Uiso 1 1 calc R U . . .
C39 C 0.248(2) 0.5997(17) 0.872(2) 0.0622(19) Uani 1 1 d D U . . .
C40 C 0.332(3) 0.540(2) 0.870(2) 0.0622(19) Uani 1 1 d D U . . .
H40 H 0.390176 0.562072 0.854581 0.075 Uiso 1 1 calc R U . . .
C41 C 0.331(2) 0.448(2) 0.892(2) 0.0622(19) Uani 1 1 d D U . . .
H41 H 0.387750 0.407318 0.893899 0.075 Uiso 1 1 calc R U . . .
C42 C 0.243(2) 0.4204(19) 0.909(2) 0.0622(19) Uani 1 1 d D U . . .
C43 C 0.239(2) 0.323(2) 0.9305(14) 0.069(7) Uani 1 1 d D U . . .
C44 C 0.160(3) 0.481(2) 0.912(2) 0.0622(19) Uani 1 1 d D U . . .
H44 H 0.101653 0.458957 0.927783 0.075 Uiso 1 1 calc R U . . .
C45 C 0.159(2) 0.573(2) 0.893(2) 0.0622(19) Uani 1 1 d D U . . .
H45 H 0.102485 0.614510 0.893766 0.075 Uiso 1 1 calc R U . . .
F19 F 0.553(2) 0.7436(17) 0.5302(13) 0.089(10) Uani 1 1 d D U . . .
F20 F 0.519(2) 0.8705(18) 0.4641(15) 0.077(8) Uani 1 1 d D U . . .
F21 F 0.409(2) 0.7909(18) 0.5094(14) 0.084(9) Uani 1 1 d D U . . .
F22 F 0.767(2) 0.5691(18) 0.3682(13) 0.087(10) Uani 1 1 d D U . . .
F23 F 0.780(2) 0.6612(18) 0.2683(14) 0.082(9) Uani 1 1 d D U . . .
F24 F 0.718(2) 0.546(2) 0.2744(16) 0.097(10) Uani 1 1 d D U . . .
F25 F 0.450(3) 0.385(2) 0.1688(15) 0.103(5) Uani 1 1 d D U . . .
F26 F 0.416(3) 0.419(2) 0.2750(14) 0.103(5) Uani 1 1 d D U . . .
F27 F 0.304(2) 0.435(2) 0.2231(16) 0.103(5) Uani 1 1 d D U . . .
F28 F 0.414(3) 0.628(3) -0.0379(16) 0.134(15) Uani 1 1 d D U . . .
F29 F 0.507(5) 0.736(5) -0.030(5) 0.130(6) Uani 0.5 1 d D U P C 1
F30 F 0.363(4) 0.738(5) -0.019(4) 0.130(6) Uani 0.5 1 d D U P C 1
F31 F 0.110(2) 0.597(2) 0.2999(18) 0.098(11) Uani 1 1 d D U . . .
F32 F -0.005(2) 0.711(2) 0.2942(18) 0.089(9) Uani 1 1 d D U . . .
F33 F 0.027(3) 0.635(3) 0.3935(15) 0.122(14) Uani 1 1 d D U . . .
F34 F 0.0641(19) 0.922(2) 0.4573(14) 0.084(9) Uani 1 1 d D U . . .
F35 F 0.206(2) 0.927(2) 0.4496(17) 0.099(11) Uani 1 1 d D U . . .
F36 F 0.136(2) 1.0117(18) 0.3686(15) 0.081(8) Uani 1 1 d D U . . .
F37 F 0.257(3) 1.051(3) 0.077(2) 0.130(6) Uani 1 1 d D U . D 1
F38 F 0.297(7) 1.143(5) 0.149(4) 0.130(6) Uani 0.5 1 d D U P D 1
F39 F 0.354(6) 1.125(6) 0.039(3) 0.130(6) Uani 0.5 1 d D U P D 1
F40 F 0.670(3) 1.051(2) 0.094(2) 0.112(12) Uani 1 1 d D U . . .
F41 F 0.692(2) 0.958(2) 0.1865(18) 0.106(12) Uani 1 1 d D U . . .
F42 F 0.708(2) 0.911(2) 0.088(2) 0.115(13) Uani 1 1 d D U . . .
C46 C 0.474(2) 0.734(3) 0.3041(17) 0.067(13) Uani 1 1 d D U . . .
C47 C 0.460(3) 0.761(3) 0.3695(18) 0.0622(19) Uani 1 1 d D U . . .
H47 H 0.401723 0.796342 0.383402 0.075 Uiso 1 1 calc R U . . .
C48 C 0.524(2) 0.742(3) 0.4164(19) 0.0622(19) Uani 1 1 d D U . . .
C49 C 0.5010(19) 0.7856(18) 0.4802(15) 0.088(18) Uani 1 1 d D U . . .
C50 C 0.610(2) 0.691(3) 0.3962(19) 0.0622(19) Uani 1 1 d D U . . .
H50 H 0.657392 0.678109 0.425583 0.075 Uiso 1 1 calc R U . . .
C51 C 0.628(2) 0.659(3) 0.3326(18) 0.0622(19) Uani 1 1 d D U . . .
C52 C 0.723(2) 0.6076(17) 0.3129(14) 0.068(14) Uani 1 1 d D U . . .
C53 C 0.560(2) 0.681(2) 0.2882(18) 0.049(11) Uani 1 1 d D U . . .
H53 H 0.574158 0.658879 0.244816 0.059 Uiso 1 1 calc R U . . .
C54 C 0.417(3) 0.691(2) 0.1917(16) 0.0622(19) Uani 1 1 d D U . . .
C55 C 0.409(3) 0.602(2) 0.219(2) 0.0622(19) Uani 1 1 d D U . . .
H55 H 0.402528 0.583747 0.269541 0.075 Uiso 1 1 calc R U . . .
C56 C 0.410(3) 0.537(2) 0.1792(15) 0.0622(19) Uani 1 1 d D U . . .
C57 C 0.396(2) 0.443(2) 0.2087(14) 0.069(7) Uani 1 1 d D U . . .
C58 C 0.417(3) 0.565(2) 0.1060(16) 0.0622(19) Uani 1 1 d D U . . .
H58 H 0.414326 0.524512 0.076607 0.075 Uiso 1 1 calc R U . . .
C59 C 0.428(3) 0.654(2) 0.0760(16) 0.0622(19) Uani 1 1 d D U . . .
C60 C 0.441(3) 0.683(3) -0.0027(17) 0.079(16) Uani 1 1 d D U . . .
C61 C 0.426(3) 0.716(2) 0.1181(16) 0.0622(19) Uani 1 1 d D U . . .
H61 H 0.430474 0.776905 0.096517 0.075 Uiso 1 1 calc R U . . .
C62 C 0.292(2) 0.771(2) 0.293(2) 0.0622(19) Uani 1 1 d D U . . .
C63 C 0.224(2) 0.722(3) 0.289(2) 0.0622(19) Uani 1 1 d D U . . .
H63 H 0.238640 0.680846 0.257362 0.075 Uiso 1 1 calc R U . . .
C64 C 0.134(2) 0.730(2) 0.331(2) 0.0622(19) Uani 1 1 d D U . . .
C65 C 0.068(2) 0.6697(18) 0.3274(13) 0.070(14) Uani 1 1 d D U . . .
C66 C 0.103(3) 0.804(2) 0.363(2) 0.0622(19) Uani 1 1 d D U . . .
H66 H 0.037812 0.820375 0.382090 0.075 Uiso 1 1 calc R U . . .
C67 C 0.171(2) 0.854(3) 0.367(2) 0.0622(19) Uani 1 1 d D U . . .
C68 C 0.1425(19) 0.9286(19) 0.4076(14) 0.076(15) Uani 1 1 d D U . . .
C69 C 0.262(2) 0.845(2) 0.327(2) 0.0622(19) Uani 1 1 d D U . . .
H69 H 0.301834 0.888349 0.322715 0.075 Uiso 1 1 calc R U . . .
C70 C 0.434(2) 0.865(2) 0.199(2) 0.067(13) Uani 1 1 d D U . . .
C71 C 0.364(3) 0.927(3) 0.171(2) 0.076(16) Uani 1 1 d D U . . .
C72 C 0.388(3) 1.007(3) 0.129(3) 0.091(18) Uani 1 1 d D U . . .
C73 C 0.318(3) 1.083(3) 0.105(3) 0.16(3) Uani 1 1 d D U . . .
C74 C 0.481(3) 1.024(3) 0.113(2) 0.087(18) Uani 1 1 d D U . . .
H74 H 0.496788 1.078396 0.084163 0.104 Uiso 1 1 calc R U . . .
C75 C 0.551(2) 0.960(2) 0.140(2) 0.066(13) Uani 1 1 d D U . . .
C76 C 0.653(2) 0.9683(18) 0.1278(17) 0.073(15) Uani 1 1 d D U . . .
C77 C 0.528(2) 0.878(3) 0.179(2) 0.056(11) Uani 1 1 d D U . . .
H77 H 0.576973 0.830648 0.190939 0.068 Uiso 1 1 calc R U . . .
B1 B 0.4009(19) 0.7675(18) 0.2446(15) 0.054(14) Uani 1 1 d D U . . .
F6A F 0.248(5) 1.170(5) 0.530(2) 0.107(6) Uani 0.5 1 d D . P A 2
F4A F 0.148(4) 1.234(3) 0.566(3) 0.107(6) Uani 0.5 1 d D . P A 1
F4B F 0.175(5) 1.242(4) 0.626(4) 0.107(6) Uani 0.5 1 d D . P A 2
F39A F 0.337(6) 1.166(4) 0.105(5) 0.130(6) Uani 0.5 1 d D . P D 2
F38A F 0.244(5) 1.098(6) 0.157(4) 0.130(6) Uani 0.5 1 d D . P D 2
F14A F 0.601(8) 1.006(3) 0.626(5) 0.130(6) Uani 0.5 1 d D . P B 2
F15A F 0.655(6) 0.861(5) 0.608(4) 0.130(6) Uani 0.5 1 d D . P B 2
F29A F 0.533(4) 0.690(6) -0.027(5) 0.130(6) Uani 0.5 1 d D . P C 2
F30A F 0.412(6) 0.770(3) -0.028(4) 0.130(6) Uani 0.5 1 d D . P C 2

loop_
_atom_site_aniso_label
_atom_site_aniso_U_11
_atom_site_aniso_U_22
_atom_site_aniso_U_33
_atom_site_aniso_U_23
_atom_site_aniso_U_13
_atom_site_aniso_U_12
Pt1 0.0645(13) 0.0491(11) 0.0443(11) -0.0230(7) 0.0183(8) -0.0096(8)
S1 0.050(6) 0.051(6) 0.050(6) -0.015(5) -0.004(5) -0.006(5)
S2 0.056(6) 0.052(6) 0.037(5) -0.019(5) 0.005(5) -0.005(5)
S3 0.071(7) 0.054(6) 0.043(6) -0.027(5) 0.025(5) -0.021(5)
S4 0.062(7) 0.039(5) 0.036(5) -0.023(4) 0.015(5) -0.014(5)
P1 0.049(7) 0.056(7) 0.046(6) -0.003(5) -0.002(5) -0.013(5)
P2 0.048(6) 0.070(8) 0.038(6) -0.017(5) 0.000(5) -0.015(6)
F1 0.096(12) 0.103(12) 0.127(14) -0.061(11) 0.028(10) -0.037(10)
F2 0.096(12) 0.103(12) 0.127(14) -0.061(11) 0.028(10) -0.037(10)
F3 0.096(12) 0.103(12) 0.127(14) -0.061(11) 0.028(10) -0.037(10)
F4 0.096(12) 0.103(12) 0.127(14) -0.061(11) 0.028(10) -0.037(10)
F5 0.096(12) 0.103(12) 0.127(14) -0.061(11) 0.028(10) -0.037(10)
F6 0.096(12) 0.103(12) 0.127(14) -0.061(11) 0.028(10) -0.037(10)
F7 0.13(3) 0.055(17) 0.09(2) -0.011(16) 0.03(2) -0.027(18)
F8 0.25(5) 0.08(2) 0.052(18) -0.022(17) 0.01(2) -0.05(3)
F9 0.10(3) 0.08(2) 0.23(5) 0.03(3) -0.02(3) -0.03(2)
F10 0.156(13) 0.084(9) 0.068(8) -0.026(7) 0.006(8) -0.029(9)
F11 0.156(13) 0.084(9) 0.068(8) -0.026(7) 0.006(8) -0.029(9)
F12 0.156(13) 0.084(9) 0.068(8) -0.026(7) 0.006(8) -0.029(9)
F13 0.120(15) 0.147(17) 0.116(14) -0.024(12) 0.005(12) -0.030(12)
F14 0.120(15) 0.147(17) 0.116(14) -0.024(12) 0.005(12) -0.030(12)
F15 0.120(15) 0.147(17) 0.116(14) -0.024(12) 0.005(12) -0.030(12)
F16 0.11(3) 0.06(2) 0.23(5) -0.06(2) 0.07(3) -0.035(19)
F17 0.22(4) 0.055(19) 0.13(3) -0.023(19) -0.06(3) -0.05(2)
F18 0.24(5) 0.061(19) 0.061(19) -0.024(15) -0.01(2) -0.02(2)
O1 0.059(7) 0.063(8) 0.052(7) -0.039(6) 0.009(6) 0.003(6)
O2 0.059(7) 0.063(8) 0.052(7) -0.039(6) 0.009(6) 0.003(6)
O3 0.059(7) 0.063(8) 0.052(7) -0.039(6) 0.009(6) 0.003(6)
O4 0.059(7) 0.063(8) 0.052(7) -0.039(6) 0.009(6) 0.003(6)
O5 0.059(7) 0.063(8) 0.052(7) -0.039(6) 0.009(6) 0.003(6)
O6 0.059(7) 0.063(8) 0.052(7) -0.039(6) 0.009(6) 0.003(6)
C1 0.069(4) 0.058(4) 0.061(4) -0.032(3) 0.007(3) -0.008(3)
C2 0.069(4) 0.058(4) 0.061(4) -0.032(3) 0.007(3) -0.008(3)
C3 0.069(4) 0.058(4) 0.061(4) -0.032(3) 0.007(3) -0.008(3)
C4 0.069(4) 0.058(4) 0.061(4) -0.032(3) 0.007(3) -0.008(3)
C5 0.069(4) 0.058(4) 0.061(4) -0.032(3) 0.007(3) -0.008(3)
C6 0.069(4) 0.058(4) 0.061(4) -0.032(3) 0.007(3) -0.008(3)
C7 0.069(4) 0.058(4) 0.061(4) -0.032(3) 0.007(3) -0.008(3)
C8 0.04(3) 0.11(4) 0.08(3) -0.05(3) 0.02(2) -0.01(3)
C9 0.069(4) 0.058(4) 0.061(4) -0.032(3) 0.007(3) -0.008(3)
C10 0.069(4) 0.058(4) 0.061(4) -0.032(3) 0.007(3) -0.008(3)
C11 0.069(4) 0.058(4) 0.061(4) -0.032(3) 0.007(3) -0.008(3)
C12 0.069(4) 0.058(4) 0.061(4) -0.032(3) 0.007(3) -0.008(3)
C13 0.069(4) 0.058(4) 0.061(4) -0.032(3) 0.007(3) -0.008(3)
C14 0.069(4) 0.058(4) 0.061(4) -0.032(3) 0.007(3) -0.008(3)
C15 0.05(3) 0.17(6) 0.08(4) -0.03(4) 0.03(3) -0.06(3)
C16 0.069(4) 0.058(4) 0.061(4) -0.032(3) 0.007(3) -0.008(3)
C17 0.069(4) 0.058(4) 0.061(4) -0.032(3) 0.007(3) -0.008(3)
C18 0.05(2) 0.04(2) 0.04(2) -0.005(17) 0.011(18) -0.013(18)
C19 0.05(3) 0.07(3) 0.06(3) -0.01(2) 0.01(2) -0.03(2)
C20 0.09(3) 0.06(3) 0.07(3) -0.03(2) 0.02(3) -0.03(3)
C21 0.08(3) 0.07(3) 0.06(3) 0.00(2) -0.01(2) -0.03(3)
C22 0.08(4) 0.07(4) 0.08(4) -0.01(3) -0.03(3) 0.01(3)
C23 0.08(3) 0.09(4) 0.05(3) -0.04(3) 0.00(2) -0.02(3)
C24 0.04(2) 0.05(3) 0.07(3) -0.01(2) 0.00(2) 0.009(19)
C25 0.069(4) 0.058(4) 0.061(4) -0.032(3) 0.007(3) -0.008(3)
C26 0.069(4) 0.058(4) 0.061(4) -0.032(3) 0.007(3) -0.008(3)
C27 0.069(4) 0.058(4) 0.061(4) -0.032(3) 0.007(3) -0.008(3)
C28 0.069(4) 0.058(4) 0.061(4) -0.032(3) 0.007(3) -0.008(3)
C29 0.069(15) 0.083(17) 0.050(13) -0.031(12) 0.021(12) -0.010(13)
C30 0.069(4) 0.058(4) 0.061(4) -0.032(3) 0.007(3) -0.008(3)
C31 0.069(4) 0.058(4) 0.061(4) -0.032(3) 0.007(3) -0.008(3)
C32 0.069(4) 0.058(4) 0.061(4) -0.032(3) 0.007(3) -0.008(3)
C33 0.069(4) 0.058(4) 0.061(4) -0.032(3) 0.007(3) -0.008(3)
C34 0.069(4) 0.058(4) 0.061(4) -0.032(3) 0.007(3) -0.008(3)
C35 0.069(4) 0.058(4) 0.061(4) -0.032(3) 0.007(3) -0.008(3)
C36 0.069(15) 0.083(17) 0.050(13) -0.031(12) 0.021(12) -0.010(13)
C37 0.069(4) 0.058(4) 0.061(4) -0.032(3) 0.007(3) -0.008(3)
C38 0.069(4) 0.058(4) 0.061(4) -0.032(3) 0.007(3) -0.008(3)
C39 0.069(4) 0.058(4) 0.061(4) -0.032(3) 0.007(3) -0.008(3)
C40 0.069(4) 0.058(4) 0.061(4) -0.032(3) 0.007(3) -0.008(3)
C41 0.069(4) 0.058(4) 0.061(4) -0.032(3) 0.007(3) -0.008(3)
C42 0.069(4) 0.058(4) 0.061(4) -0.032(3) 0.007(3) -0.008(3)
C43 0.069(15) 0.083(17) 0.050(13) -0.031(12) 0.021(12) -0.010(13)
C44 0.069(4) 0.058(4) 0.061(4) -0.032(3) 0.007(3) -0.008(3)
C45 0.069(4) 0.058(4) 0.061(4) -0.032(3) 0.007(3) -0.008(3)
F19 0.15(3) 0.060(17) 0.041(15) -0.031(13) 0.013(17) 0.012(17)
F20 0.09(2) 0.070(18) 0.09(2) -0.042(16) 0.000(16) -0.019(15)
F21 0.11(2) 0.071(18) 0.069(18) -0.027(14) 0.040(16) -0.050(17)
F22 0.13(3) 0.069(18) 0.042(15) -0.019(13) 0.019(16) 0.016(17)
F23 0.09(2) 0.078(19) 0.072(18) -0.039(15) 0.039(15) -0.028(16)
F24 0.11(2) 0.09(2) 0.09(2) -0.056(18) 0.030(18) -0.011(18)
F25 0.156(13) 0.084(9) 0.068(8) -0.026(7) 0.006(8) -0.029(9)
F26 0.156(13) 0.084(9) 0.068(8) -0.026(7) 0.006(8) -0.029(9)
F27 0.156(13) 0.084(9) 0.068(8) -0.026(7) 0.006(8) -0.029(9)
F28 0.21(4) 0.15(4) 0.051(19) -0.03(2) -0.02(2) -0.05(3)
F29 0.120(15) 0.147(17) 0.116(14) -0.024(12) 0.005(12) -0.030(12)
F30 0.120(15) 0.147(17) 0.116(14) -0.024(12) 0.005(12) -0.030(12)
F31 0.10(2) 0.09(2) 0.11(3) -0.06(2) 0.024(19) -0.037(18)
F32 0.09(2) 0.08(2) 0.11(2) -0.032(18) -0.029(19) -0.005(17)
F33 0.16(3) 0.13(3) 0.08(2) -0.02(2) 0.04(2) -0.08(3)
F34 0.068(18) 0.12(2) 0.068(18) -0.051(17) 0.018(15) -0.012(17)
F35 0.066(19) 0.14(3) 0.10(2) -0.08(2) -0.005(17) 0.031(18)
F36 0.09(2) 0.08(2) 0.075(19) -0.033(16) -0.009(16) 0.006(16)
F37 0.120(15) 0.147(17) 0.116(14) -0.024(12) 0.005(12) -0.030(12)
F38 0.120(15) 0.147(17) 0.116(14) -0.024(12) 0.005(12) -0.030(12)
F39 0.120(15) 0.147(17) 0.116(14) -0.024(12) 0.005(12) -0.030(12)
F40 0.13(3) 0.08(2) 0.12(3) -0.01(2) 0.00(2) -0.05(2)
F41 0.13(3) 0.063(19) 0.12(3) -0.050(19) 0.01(2) -0.003(18)
F42 0.10(2) 0.11(3) 0.13(3) -0.07(2) 0.06(2) -0.03(2)
C46 0.05(3) 0.10(4) 0.04(2) 0.01(2) 0.00(2) -0.01(3)
C47 0.069(4) 0.058(4) 0.061(4) -0.032(3) 0.007(3) -0.008(3)
C48 0.069(4) 0.058(4) 0.061(4) -0.032(3) 0.007(3) -0.008(3)
C49 0.13(5) 0.11(4) 0.03(2) 0.00(3) -0.01(3) -0.04(4)
C50 0.069(4) 0.058(4) 0.061(4) -0.032(3) 0.007(3) -0.008(3)
C51 0.069(4) 0.058(4) 0.061(4) -0.032(3) 0.007(3) -0.008(3)
C52 0.08(3) 0.04(3) 0.09(4) -0.01(3) -0.01(3) -0.03(2)
C53 0.07(3) 0.05(2) 0.04(2) -0.027(19) 0.01(2) -0.02(2)
C54 0.069(4) 0.058(4) 0.061(4) -0.032(3) 0.007(3) -0.008(3)
C55 0.069(4) 0.058(4) 0.061(4) -0.032(3) 0.007(3) -0.008(3)
C56 0.069(4) 0.058(4) 0.061(4) -0.032(3) 0.007(3) -0.008(3)
C57 0.069(15) 0.083(17) 0.050(13) -0.031(12) 0.021(12) -0.010(13)
C58 0.069(4) 0.058(4) 0.061(4) -0.032(3) 0.007(3) -0.008(3)
C59 0.069(4) 0.058(4) 0.061(4) -0.032(3) 0.007(3) -0.008(3)
C60 0.08(4) 0.09(4) 0.08(3) -0.06(3) -0.02(3) 0.02(3)
C61 0.069(4) 0.058(4) 0.061(4) -0.032(3) 0.007(3) -0.008(3)
C62 0.069(4) 0.058(4) 0.061(4) -0.032(3) 0.007(3) -0.008(3)
C63 0.069(4) 0.058(4) 0.061(4) -0.032(3) 0.007(3) -0.008(3)
C64 0.069(4) 0.058(4) 0.061(4) -0.032(3) 0.007(3) -0.008(3)
C65 0.08(3) 0.10(4) 0.03(2) -0.03(2) 0.00(2) -0.02(3)
C66 0.069(4) 0.058(4) 0.061(4) -0.032(3) 0.007(3) -0.008(3)
C67 0.069(4) 0.058(4) 0.061(4) -0.032(3) 0.007(3) -0.008(3)
C68 0.06(3) 0.09(4) 0.09(4) -0.03(3) -0.02(3) -0.02(3)
C69 0.069(4) 0.058(4) 0.061(4) -0.032(3) 0.007(3) -0.008(3)
C70 0.07(3) 0.07(3) 0.06(3) -0.03(2) 0.01(2) -0.01(3)
C71 0.11(4) 0.07(3) 0.03(2) 0.00(2) -0.01(3) 0.01(3)
C72 0.08(4) 0.08(4) 0.09(4) 0.02(3) -0.02(3) -0.02(3)
C73 0.11(5) 0.19(7) 0.21(8) -0.11(6) -0.05(5) -0.05(5)
C74 0.13(5) 0.09(4) 0.05(3) -0.02(3) 0.00(3) -0.04(4)
C75 0.07(3) 0.08(3) 0.04(2) -0.04(2) 0.02(2) 0.01(3)
C76 0.09(4) 0.07(3) 0.06(3) -0.04(3) -0.01(3) 0.01(3)
C77 0.05(3) 0.06(3) 0.05(2) -0.01(2) 0.00(2) -0.01(2)
B1 0.06(3) 0.02(2) 0.06(3) -0.02(2) 0.03(2) 0.00(2)
F6A 0.096(12) 0.103(12) 0.127(14) -0.061(11) 0.028(10) -0.037(10)
F4A 0.096(12) 0.103(12) 0.127(14) -0.061(11) 0.028(10) -0.037(10)
F4B 0.096(12) 0.103(12) 0.127(14) -0.061(11) 0.028(10) -0.037(10)
F39A 0.120(15) 0.147(17) 0.116(14) -0.024(12) 0.005(12) -0.030(12)
F38A 0.120(15) 0.147(17) 0.116(14) -0.024(12) 0.005(12) -0.030(12)
F14A 0.120(15) 0.147(17) 0.116(14) -0.024(12) 0.005(12) -0.030(12)
F15A 0.120(15) 0.147(17) 0.116(14) -0.024(12) 0.005(12) -0.030(12)
F29A 0.120(15) 0.147(17) 0.116(14) -0.024(12) 0.005(12) -0.030(12)
F30A 0.120(15) 0.147(17) 0.116(14) -0.024(12) 0.005(12) -0.030(12)

loop_
_atom_type_symbol
_atom_type_description
_atom_type_scat_dispersion_real
_atom_type_scat_dispersion_imag
_atom_type_scat_source
C C 0.0033 0.0016 'International Tables Vol C Tables 4.2.6.8 and 6.1.1.4'
H H 0.0000 0.0000 'International Tables Vol C Tables 4.2.6.8 and 6.1.1.4'
B B 0.0013 0.0007 'International Tables Vol C Tables 4.2.6.8 and 6.1.1.4'
F F 0.0171 0.0103 'International Tables Vol C Tables 4.2.6.8 and 6.1.1.4'
O O 0.0106 0.0060 'International Tables Vol C Tables 4.2.6.8 and 6.1.1.4'
P P 0.1023 0.0942 'International Tables Vol C Tables 4.2.6.8 and 6.1.1.4'
Pt Pt -1.7033 8.3905 'International Tables Vol C Tables 4.2.6.8 and 6.1.1.4'
S S 0.1246 0.1234 'International Tables Vol C Tables 4.2.6.8 and 6.1.1.4'

loop_
_geom_angle_atom_site_label_1
_geom_angle_atom_site_label_2
_geom_angle_atom_site_label_3
_geom_angle
_geom_angle_site_symmetry_1
_geom_angle_site_symmetry_3
_geom_angle_publ_flag
S2 Pt1 S1 89.4(4) . . ?
P1 Pt1 S1 89.1(4) . . ?
P1 Pt1 S2 176.4(4) . . ?
P2 Pt1 S1 175.1(4) . . ?
P2 Pt1 S2 87.9(4) . . ?
P2 Pt1 P1 93.8(4) . . ?
C1 S1 Pt1 101.8(17) . . ?
C2 S2 Pt1 99.5(18) . . ?
C3 S3 C1 95(2) . . ?
C3 S4 C2 90(2) . . ?
O1 P1 Pt1 113.7(11) . . ?
O1 P1 O2 103.5(16) . . ?
O1 P1 O3 107.0(16) . . ?
O2 P1 Pt1 117.2(12) . . ?
O3 P1 Pt1 117.9(12) . . ?
O3 P1 O2 95.2(14) . . ?
O4 P2 Pt1 118.2(11) . . ?
O5 P2 Pt1 114.2(11) . . ?
O5 P2 O4 100.3(15) . . ?
O6 P2 Pt1 114.9(11) . . ?
O6 P2 O4 96.8(16) . . ?
O6 P2 O5 110.3(16) . . ?
C4 O1 P1 131(3) . . ?
C11 O2 P1 123(2) . . ?
C18 O3 P1 132.9(19) . . ?
C25 O4 P2 125(2) . . ?
C32 O5 P2 129(2) . . ?
C39 O6 P2 126(2) . . ?
S1 C1 S3 122(3) . . ?
C2 C1 S1 123(3) . . ?
C2 C1 S3 114(3) . . ?
S2 C2 S4 117(3) . . ?
C1 C2 S2 126(4) . . ?
C1 C2 S4 117(3) . . ?
S3 C3 S4 123(2) . . ?
S3 C3 C3 118(4) . 2_666 ?
C3 C3 S4 119(5) 2_666 . ?
C5 C4 O1 120(3) . . ?
C10 C4 O1 119(2) . . ?
C10 C4 C5 121(3) . . ?
C4 C5 H5 119.4 . . ?
C4 C5 C6 121(3) . . ?
C6 C5 H5 119.4 . . ?
C5 C6 H6 120.9 . . ?
C7 C6 C5 118(3) . . ?
C7 C6 H6 120.9 . . ?
C6 C7 C8 117(3) . . ?
C6 C7 C9 119(3) . . ?
C9 C7 C8 123(3) . . ?
F1 C8 F3 105(3) . . ?
F1 C8 C7 114(3) . . ?
F2 C8 F1 102(3) . . ?
F2 C8 F3 105(3) . . ?
F2 C8 C7 113(3) . . ?
F3 C8 C7 116(3) . . ?
C7 C9 H9 118.8 . . ?
C10 C9 C7 122(3) . . ?
C10 C9 H9 118.8 . . ?
C4 C10 C9 117(3) . . ?
C4 C10 H10 121.4 . . ?
C9 C10 H10 121.4 . . ?
C12 C11 O2 126(3) . . ?
C12 C11 C17 119(3) . . ?
C17 C11 O2 114(2) . . ?
C11 C12 H12 119.3 . . ?
C13 C12 C11 121(3) . . ?
C13 C12 H12 119.3 . . ?
C12 C13 H13 121.4 . . ?
C14 C13 C12 117(3) . . ?
C14 C13 H13 121.4 . . ?
C13 C14 C15 117(3) . . ?
C13 C14 C16 123(3) . . ?
C16 C14 C15 120(2) . . ?
F4 C15 F5 111(5) . . ?
F4 C15 C14 110(3) . . ?
F5 C15 C14 114(4) . . ?
F6 C15 C14 107(3) . . ?
F6A C15 F6 95(5) . . ?
F6A C15 C14 109(3) . . ?
F4A C15 F4 113(5) . . ?
F4A C15 F5 101(5) . . ?
F4A C15 C14 109(3) . . ?
F4B C15 F6 94(5) . . ?
F4B C15 C14 118(4) . . ?
F4B C15 F6A 127(6) . . ?
C14 C16 H16 121.0 . . ?
C17 C16 C14 118(3) . . ?
C17 C16 H16 121.0 . . ?
C11 C17 H17 119.7 . . ?
C16 C17 C11 121(3) . . ?
C16 C17 H17 119.7 . . ?
C19 C18 O3 113(2) . . ?
C24 C18 O3 123(3) . . ?
C24 C18 C19 124(3) . . ?
C18 C19 H19 120.8 . . ?
C20 C19 C18 118(3) . . ?
C20 C19 H19 120.8 . . ?
C19 C20 H20 120.7 . . ?
C21 C20 C19 119(4) . . ?
C21 C20 H20 120.7 . . ?
C20 C21 C22 118(3) . . ?
C23 C21 C20 122(3) . . ?
C23 C21 C22 119(3) . . ?
F7 C22 C21 116(3) . . ?
F8 C22 F7 103(3) . . ?
F8 C22 F9 106(4) . . ?
F8 C22 C21 113(3) . . ?
F9 C22 F7 103(3) . . ?
F9 C22 C21 114(3) . . ?
C21 C23 H23 119.9 . . ?
C21 C23 C24 120(4) . . ?
C24 C23 H23 119.9 . . ?
C18 C24 H24 121.5 . . ?
C23 C24 C18 117(3) . . ?
C23 C24 H24 121.5 . . ?
C26 C25 O4 119(3) . . ?
C26 C25 C31 121(3) . . ?
C31 C25 O4 120(3) . . ?
C25 C26 H26 120.9 . . ?
C25 C26 C27 118(4) . . ?
C27 C26 H26 120.9 . . ?
C26 C27 H27 119.5 . . ?
C28 C27 C26 121(4) . . ?
C28 C27 H27 119.5 . . ?
C27 C28 C29 124(3) . . ?
C27 C28 C30 120(3) . . ?
C30 C28 C29 115(3) . . ?
F13 C29 C28 116(3) . . ?
F14 C29 F13 90(5) . . ?
F14 C29 C28 112(6) . . ?
F15 C29 F13 128(5) . . ?
F15 C29 F14 93(6) . . ?
F15 C29 C28 110(5) . . ?
F14A C29 C28 108(6) . . ?
F15A C29 C28 113(5) . . ?
F15A C29 F14A 119(6) . . ?
C28 C30 H30 120.7 . . ?
C28 C30 C31 119(4) . . ?
C31 C30 H30 120.7 . . ?
C25 C31 C30 121(4) . . ?
C25 C31 H31 119.7 . . ?
C30 C31 H31 119.7 . . ?
C33 C32 O5 113(2) . . ?
C33 C32 C38 133(3) . . ?
C38 C32 O5 113(2) . . ?
C32 C33 H33 128.6 . . ?
C34 C33 C32 103(3) . . ?
C34 C33 H33 128.6 . . ?
C33 C34 H34 115.3 . . ?
C33 C34 C35 129(3) . . ?
C35 C34 H34 115.3 . . ?
C34 C35 C36 134(3) . . ?
C37 C35 C34 111(3) . . ?
C37 C35 C36 114(3) . . ?
F10 C36 F11 101(3) . . ?
F10 C36 F12 106(3) . . ?
F10 C36 C35 113(3) . . ?
F11 C36 C35 118(3) . . ?
F12 C36 F11 101(3) . . ?
F12 C36 C35 116(3) . . ?
C35 C37 H37 117.9 . . ?
C38 C37 C35 124(3) . . ?
C38 C37 H37 117.9 . . ?
C32 C38 H38 124.3 . . ?
C37 C38 C32 111(3) . . ?
C37 C38 H38 124.3 . . ?
C40 C39 O6 117(2) . . ?
C45 C39 O6 120(3) . . ?
C45 C39 C40 123(3) . . ?
C39 C40 H40 119.3 . . ?
C41 C40 C39 121(3) . . ?
C41 C40 H40 119.3 . . ?
C40 C41 H41 122.0 . . ?
C42 C41 C40 116(3) . . ?
C42 C41 H41 122.0 . . ?
C41 C42 C43 118(3) . . ?
C41 C42 C44 122(3) . . ?
C44 C42 C43 121(3) . . ?
F16 C43 F17 103(3) . . ?
F16 C43 C42 118(3) . . ?
F17 C43 C42 114(3) . . ?
F18 C43 F16 101(3) . . ?
F18 C43 F17 102(3) . . ?
F18 C43 C42 117(3) . . ?
C42 C44 H44 118.5 . . ?
C42 C44 C45 123(4) . . ?
C45 C44 H44 118.5 . . ?
C39 C45 C44 114(3) . . ?
C39 C45 H45 122.8 . . ?
C44 C45 H45 122.8 . . ?
C47 C46 C53 114(3) . . ?
C47 C46 B1 125(3) . . ?
C53 C46 B1 121(2) . . ?
C46 C47 H47 116.9 . . ?
C46 C47 C48 126(3) . . ?
C48 C47 H47 116.9 . . ?
C47 C48 C49 118(3) . . ?
C47 C48 C50 117(3) . . ?
C50 C48 C49 124(3) . . ?
F19 C49 F20 106(3) . . ?
F19 C49 F21 109(3) . . ?
F19 C49 C48 112(3) . . ?
F20 C49 F21 105(2) . . ?
F20 C49 C48 112(3) . . ?
F21 C49 C48 113(3) . . ?
C48 C50 H50 120.2 . . ?
C51 C50 C48 120(3) . . ?
C51 C50 H50 120.2 . . ?
C50 C51 C52 117(2) . . ?
C53 C51 C50 120(3) . . ?
C53 C51 C52 123(2) . . ?
F22 C52 F23 106(3) . . ?
F22 C52 F24 110(3) . . ?
F22 C52 C51 115(3) . . ?
F23 C52 C51 111(3) . . ?
F24 C52 F23 103(3) . . ?
F24 C52 C51 111(2) . . ?
C46 C53 H53 118.4 . . ?
C51 C53 C46 123(3) . . ?
C51 C53 H53 118.4 . . ?
C55 C54 C61 116(3) . . ?
C55 C54 B1 122(2) . . ?
C61 C54 B1 121(3) . . ?
C54 C55 H55 117.5 . . ?
C54 C55 C56 125(3) . . ?
C56 C55 H55 117.5 . . ?
C55 C56 C57 125(3) . . ?
C55 C56 C58 117(3) . . ?
C58 C56 C57 117(2) . . ?
F25 C57 C56 113(3) . . ?
F26 C57 F25 108(3) . . ?
F26 C57 C56 110(3) . . ?
F27 C57 F25 114(3) . . ?
F27 C57 F26 100(3) . . ?
F27 C57 C56 111(3) . . ?
C56 C58 H58 120.2 . . ?
C56 C58 C59 120(3) . . ?
C59 C58 H58 120.2 . . ?
C58 C59 C60 120(3) . . ?
C61 C59 C58 121(3) . . ?
C61 C59 C60 119(3) . . ?
F28 C60 F29 125(5) . . ?
F28 C60 F30 85(5) . . ?
F28 C60 C59 115(3) . . ?
F28 C60 F29A 109(5) . . ?
F28 C60 F30A 112(5) . . ?
F29 C60 F30 101(6) . . ?
F29 C60 C59 115(5) . . ?
F30 C60 C59 109(5) . . ?
F29A C60 C59 108(5) . . ?
F29A C60 F30A 93(6) . . ?
F30A C60 C59 118(5) . . ?
C54 C61 C59 120(3) . . ?
C54 C61 H61 119.8 . . ?
C59 C61 H61 119.8 . . ?
C63 C62 C69 117(3) . . ?
C63 C62 B1 126(2) . . ?
C69 C62 B1 115(2) . . ?
C62 C63 H63 118.9 . . ?
C62 C63 C64 122(3) . . ?
C64 C63 H63 118.9 . . ?
C63 C64 C65 119(2) . . ?
C63 C64 C66 119(3) . . ?
C66 C64 C65 120(2) . . ?
F31 C65 F32 110(3) . . ?
F31 C65 F33 103(3) . . ?
F31 C65 C64 114(2) . . ?
F32 C65 F33 105(3) . . ?
F32 C65 C64 114(3) . . ?
F33 C65 C64 110(3) . . ?
C64 C66 H66 122.0 . . ?
C67 C66 C64 116(3) . . ?
C67 C66 H66 122.0 . . ?
C66 C67 C68 118(2) . . ?
C69 C67 C66 123(3) . . ?
C69 C67 C68 118(2) . . ?
F34 C68 F36 109(3) . . ?
F34 C68 C67 115(2) . . ?
F35 C68 F34 100(3) . . ?
F35 C68 F36 104(3) . . ?
F35 C68 C67 111(3) . . ?
F36 C68 C67 116(3) . . ?
C62 C69 H69 120.7 . . ?
C67 C69 C62 119(3) . . ?
C67 C69 H69 120.7 . . ?
C71 C70 C77 120(4) . . ?
C71 C70 B1 116(3) . . ?
C77 C70 B1 123(3) . . ?
C70 C71 C72 118(4) . . ?
C71 C72 C73 124(4) . . ?
C74 C72 C71 122(4) . . ?
C74 C72 C73 114(3) . . ?
F37 C73 F38 127(6) . . ?
F37 C73 F39 90(5) . . ?
F37 C73 C72 108(4) . . ?
F38 C73 F39 109(6) . . ?
F38 C73 C72 111(6) . . ?
F39 C73 C72 109(6) . . ?
F39A C73 C72 116(5) . . ?
F39A C73 F38A 88(6) . . ?
F38A C73 C72 112(6) . . ?
C72 C74 H74 120.5 . . ?
C75 C74 C72 119(4) . . ?
C75 C74 H74 120.5 . . ?
C74 C75 C76 125(3) . . ?
C74 C75 C77 120(4) . . ?
C77 C75 C76 115(3) . . ?
F40 C76 F41 102(3) . . ?
F40 C76 F42 106(3) . . ?
F40 C76 C75 112(3) . . ?
F41 C76 C75 116(3) . . ?
F42 C76 F41 106(3) . . ?
F42 C76 C75 114(3) . . ?
C70 C77 H77 120.0 . . ?
C75 C77 C70 120(3) . . ?
C75 C77 H77 120.0 . . ?
C46 B1 C54 110(2) . . ?
C46 B1 C62 105(2) . . ?
C46 B1 C70 103(3) . . ?
C54 B1 C62 110(2) . . ?
C54 B1 C70 112(2) . . ?
C62 B1 C70 117(2) . . ?

loop_
_geom_bond_atom_site_label_1
_geom_bond_atom_site_label_2
_geom_bond_distance
_geom_bond_site_symmetry_2
_geom_bond_publ_flag
Pt1 S1 2.322(11) . ?
Pt1 S2 2.321(11) . ?
Pt1 P1 2.246(12) . ?
Pt1 P2 2.229(11) . ?
S1 C1 1.67(5) . ?
S2 C2 1.71(4) . ?
S3 C1 1.74(4) . ?
S3 C3 1.63(5) . ?
S4 C2 1.80(5) . ?
S4 C3 1.66(5) . ?
P1 O1 1.553(14) . ?
P1 O2 1.555(14) . ?
P1 O3 1.554(14) . ?
P2 O4 1.556(14) . ?
P2 O5 1.555(14) . ?
P2 O6 1.553(14) . ?
F1 C8 1.347(10) . ?
F2 C8 1.347(10) . ?
F3 C8 1.347(10) . ?
F4 C15 1.345(10) . ?
F5 C15 1.347(10) . ?
F6 C15 1.348(10) . ?
F7 C22 1.346(10) . ?
F8 C22 1.345(10) . ?
F9 C22 1.345(10) . ?
F10 C36 1.347(10) . ?
F11 C36 1.348(10) . ?
F12 C36 1.348(10) . ?
F13 C29 1.347(10) . ?
F14 C29 1.346(10) . ?
F15 C29 1.346(10) . ?
F16 C43 1.346(10) . ?
F17 C43 1.346(10) . ?
F18 C43 1.345(10) . ?
O1 C4 1.42(2) . ?
O2 C11 1.42(2) . ?
O3 C18 1.42(2) . ?
O4 C25 1.42(2) . ?
O5 C32 1.42(2) . ?
O6 C39 1.42(2) . ?
C1 C2 1.35(6) . ?
C3 C3 1.66(8) 2_666 ?
C4 C5 1.389(9) . ?
C4 C10 1.388(9) . ?
C5 H5 0.9500 . ?
C5 C6 1.389(9) . ?
C6 H6 0.9500 . ?
C6 C7 1.388(9) . ?
C7 C8 1.488(19) . ?
C7 C9 1.389(9) . ?
C9 H9 0.9500 . ?
C9 C10 1.388(9) . ?
C10 H10 0.9500 . ?
C11 C12 1.389(9) . ?
C11 C17 1.390(9) . ?
C12 H12 0.9500 . ?
C12 C13 1.388(9) . ?
C13 H13 0.9500 . ?
C13 C14 1.388(9) . ?
C14 C15 1.487(19) . ?
C14 C16 1.390(9) . ?
C15 F6A 1.33(4) . ?
C15 F4A 1.31(3) . ?
C15 F4B 1.30(4) . ?
C16 H16 0.9500 . ?
C16 C17 1.389(9) . ?
C17 H17 0.9500 . ?
C18 C19 1.391(9) . ?
C18 C24 1.389(9) . ?
C19 H19 0.9500 . ?
C19 C20 1.390(9) . ?
C20 H20 0.9500 . ?
C20 C21 1.388(9) . ?
C21 C22 1.487(19) . ?
C21 C23 1.387(9) . ?
C23 H23 0.9500 . ?
C23 C24 1.389(9) . ?
C24 H24 0.9500 . ?
C25 C26 1.387(9) . ?
C25 C31 1.388(9) . ?
C26 H26 0.9500 . ?
C26 C27 1.390(9) . ?
C27 H27 0.9500 . ?
C27 C28 1.389(9) . ?
C28 C29 1.488(19) . ?
C28 C30 1.389(9) . ?
C29 F14A 1.35(2) . ?
C29 F15A 1.34(2) . ?
C30 H30 0.9500 . ?
C30 C31 1.389(9) . ?
C31 H31 0.9500 . ?
C32 C33 1.390(9) . ?
C32 C38 1.391(9) . ?
C33 H33 0.9500 . ?
C33 C34 1.386(9) . ?
C34 H34 0.9500 . ?
C34 C35 1.394(9) . ?
C35 C36 1.490(19) . ?
C35 C37 1.391(9) . ?
C37 H37 0.9500 . ?
C37 C38 1.389(9) . ?
C38 H38 0.9500 . ?
C39 C40 1.391(9) . ?
C39 C45 1.390(9) . ?
C40 H40 0.9500 . ?
C40 C41 1.390(9) . ?
C41 H41 0.9500 . ?
C41 C42 1.390(9) . ?
C42 C43 1.488(19) . ?
C42 C44 1.390(9) . ?
C44 H44 0.9500 . ?
C44 C45 1.391(9) . ?
C45 H45 0.9500 . ?
F19 C49 1.346(10) . ?
F20 C49 1.346(10) . ?
F21 C49 1.346(10) . ?
F22 C52 1.345(10) . ?
F23 C52 1.347(10) . ?
F24 C52 1.347(10) . ?
F25 C57 1.349(10) . ?
F26 C57 1.346(10) . ?
F27 C57 1.345(10) . ?
F28 C60 1.347(10) . ?
F29 C60 1.347(10) . ?
F30 C60 1.348(10) . ?
F31 C65 1.346(10) . ?
F32 C65 1.346(10) . ?
F33 C65 1.348(10) . ?
F34 C68 1.347(10) . ?
F35 C68 1.346(10) . ?
F36 C68 1.347(10) . ?
F37 C73 1.347(10) . ?
F38 C73 1.347(10) . ?
F39 C73 1.347(10) . ?
F40 C76 1.345(10) . ?
F41 C76 1.347(10) . ?
F42 C76 1.347(10) . ?
C46 C47 1.389(9) . ?
C46 C53 1.390(9) . ?
C46 B1 1.68(2) . ?
C47 H47 0.9500 . ?
C47 C48 1.390(9) . ?
C48 C49 1.488(19) . ?
C48 C50 1.391(9) . ?
C50 H50 0.9500 . ?
C50 C51 1.390(9) . ?
C51 C52 1.489(19) . ?
C51 C53 1.389(9) . ?
C53 H53 0.9500 . ?
C54 C55 1.389(9) . ?
C54 C61 1.390(9) . ?
C54 B1 1.68(2) . ?
C55 H55 0.9500 . ?
C55 C56 1.389(9) . ?
C56 C57 1.489(19) . ?
C56 C58 1.390(9) . ?
C58 H58 0.9500 . ?
C58 C59 1.391(9) . ?
C59 C60 1.489(19) . ?
C59 C61 1.390(9) . ?
C60 F29A 1.35(2) . ?
C60 F30A 1.35(2) . ?
C61 H61 0.9500 . ?
C62 C63 1.388(9) . ?
C62 C69 1.390(9) . ?
C62 B1 1.68(2) . ?
C63 H63 0.9500 . ?
C63 C64 1.389(9) . ?
C64 C65 1.489(19) . ?
C64 C66 1.390(9) . ?
C66 H66 0.9500 . ?
C66 C67 1.389(9) . ?
C67 C68 1.489(19) . ?
C67 C69 1.389(9) . ?
C69 H69 0.9500 . ?
C70 C71 1.390(9) . ?
C70 C77 1.391(9) . ?
C70 B1 1.68(2) . ?
C71 C72 1.391(9) . ?
C72 C73 1.489(19) . ?
C72 C74 1.390(9) . ?
C73 F39A 1.35(2) . ?
C73 F38A 1.35(2) . ?
C74 H74 0.9500 . ?
C74 C75 1.390(9) . ?
C75 C76 1.489(19) . ?
C75 C77 1.390(9) . ?
C77 H77 0.9500 . ?

loop_
_geom_torsion_atom_site_label_1
_geom_torsion_atom_site_label_2
_geom_torsion_atom_site_label_3
_geom_torsion_atom_site_label_4
_geom_torsion
_geom_torsion_site_symmetry_1
_geom_torsion_site_symmetry_2
_geom_torsion_site_symmetry_3
_geom_torsion_site_symmetry_4
_geom_torsion_publ_flag
Pt1 S1 C1 S3 176(3) . . . . ?
Pt1 S1 C1 C2 -5(5) . . . . ?
Pt1 S2 C2 S4 -174(2) . . . . ?
Pt1 S2 C2 C1 3(5) . . . . ?
Pt1 P1 O1 C4 110(3) . . . . ?
Pt1 P1 O2 C11 39(3) . . . . ?
Pt1 P1 O3 C18 -50(4) . . . . ?
Pt1 P2 O4 C25 -45(3) . . . . ?
Pt1 P2 O5 C32 -179(3) . . . . ?
Pt1 P2 O6 C39 -52(3) . . . . ?
S1 C1 C2 S2 1(7) . . . . ?
S1 C1 C2 S4 178(3) . . . . ?
S3 C1 C2 S2 -180(3) . . . . ?
S3 C1 C2 S4 -3(5) . . . . ?
P1 O1 C4 C5 -102(4) . . . . ?
P1 O1 C4 C10 69(5) . . . . ?
P1 O2 C11 C12 45(6) . . . . ?
P1 O2 C11 C17 -142(4) . . . . ?
P1 O3 C18 C19 176(3) . . . . ?
P1 O3 C18 C24 1(6) . . . . ?
P2 O4 C25 C26 95(4) . . . . ?
P2 O4 C25 C31 -89(4) . . . . ?
P2 O5 C32 C33 -3(6) . . . . ?
P2 O5 C32 C38 -179(3) . . . . ?
P2 O6 C39 C40 135(3) . . . . ?
P2 O6 C39 C45 -45(5) . . . . ?
O1 P1 O2 C11 -87(3) . . . . ?
O1 P1 O3 C18 80(4) . . . . ?
O1 C4 C5 C6 175(4) . . . . ?
O1 C4 C10 C9 -177(4) . . . . ?
O2 P1 O1 C4 -122(3) . . . . ?
O2 P1 O3 C18 -174(4) . . . . ?
O2 C11 C12 C13 170(4) . . . . ?
O2 C11 C17 C16 -179(4) . . . . ?
O3 P1 O1 C4 -22(3) . . . . ?
O3 P1 O2 C11 164(3) . . . . ?
O3 C18 C19 C20 -175(4) . . . . ?
O3 C18 C24 C23 179(4) . . . . ?
O4 P2 O5 C32 -52(4) . . . . ?
O4 P2 O6 C39 -177(3) . . . . ?
O4 C25 C26 C27 177(3) . . . . ?
O4 C25 C31 C30 -177(3) . . . . ?
O5 P2 O4 C25 -170(3) . . . . ?
O5 P2 O6 C39 79(3) . . . . ?
O5 C32 C33 C34 170(4) . . . . ?
O5 C32 C38 C37 173(4) . . . . ?
O6 P2 O4 C25 78(3) . . . . ?
O6 P2 O5 C32 50(4) . . . . ?
O6 C39 C40 C41 179(4) . . . . ?
O6 C39 C45 C44 180(4) . . . . ?
C1 S3 C3 S4 -2(4) . . . . ?
C1 S3 C3 C3 180(5) . . . 2_666 ?
C2 S4 C3 S3 0(3) . . . . ?
C2 S4 C3 C3 179(5) . . . 2_666 ?
C3 S3 C1 S1 -178(3) . . . . ?
C3 S3 C1 C2 3(4) . . . . ?
C3 S4 C2 S2 179(3) . . . . ?
C3 S4 C2 C1 2(4) . . . . ?
C4 C5 C6 C7 4(7) . . . . ?
C5 C4 C10 C9 -6(7) . . . . ?
C5 C6 C7 C8 177(4) . . . . ?
C5 C6 C7 C9 -9(7) . . . . ?
C6 C7 C8 F1 103(4) . . . . ?
C6 C7 C8 F2 -141(4) . . . . ?
C6 C7 C8 F3 -19(6) . . . . ?
C6 C7 C9 C10 7(8) . . . . ?
C7 C9 C10 C4 1(7) . . . . ?
C8 C7 C9 C10 180(4) . . . . ?
C9 C7 C8 F1 -71(5) . . . . ?
C9 C7 C8 F2 46(6) . . . . ?
C9 C7 C8 F3 167(4) . . . . ?
C10 C4 C5 C6 4(8) . . . . ?
C11 C12 C13 C14 10(7) . . . . ?
C12 C11 C17 C16 -6(8) . . . . ?
C12 C13 C14 C15 179(4) . . . . ?
C12 C13 C14 C16 -11(7) . . . . ?
C13 C14 C15 F4 -45(6) . . . . ?
C13 C14 C15 F5 -170(5) . . . . ?
C13 C14 C15 F6 -110(5) . . . . ?
C13 C14 C15 F6A -8(6) . . . . ?
C13 C14 C15 F4A 79(5) . . . . ?
C13 C14 C15 F4B 146(6) . . . . ?
C13 C14 C16 C17 4(7) . . . . ?
C14 C16 C17 C11 5(7) . . . . ?
C15 C14 C16 C17 174(4) . . . . ?
C16 C14 C15 F4 144(6) . . . . ?
C16 C14 C15 F5 20(6) . . . . ?
C16 C14 C15 F6 79(5) . . . . ?
C16 C14 C15 F6A -179(5) . . . . ?
C16 C14 C15 F4A -92(5) . . . . ?
C16 C14 C15 F4B -25(7) . . . . ?
C17 C11 C12 C13 -2(8) . . . . ?
C18 C19 C20 C21 -6(7) . . . . ?
C19 C18 C24 C23 4(7) . . . . ?
C19 C20 C21 C22 178(4) . . . . ?
C19 C20 C21 C23 6(8) . . . . ?
C20 C21 C22 F7 -88(5) . . . . ?
C20 C21 C22 F8 154(5) . . . . ?
C20 C21 C22 F9 32(6) . . . . ?
C20 C21 C23 C24 -2(8) . . . . ?
C21 C23 C24 C18 -3(7) . . . . ?
C22 C21 C23 C24 -174(4) . . . . ?
C23 C21 C22 F7 84(5) . . . . ?
C23 C21 C22 F8 -34(6) . . . . ?
C23 C21 C22 F9 -156(5) . . . . ?
C24 C18 C19 C20 1(7) . . . . ?
C25 C26 C27 C28 -3(6) . . . . ?
C26 C25 C31 C30 -1(6) . . . . ?
C26 C27 C28 C29 -175(4) . . . . ?
C26 C27 C28 C30 5(6) . . . . ?
C27 C28 C29 F13 171(4) . . . . ?
C27 C28 C29 F14 69(6) . . . . ?
C27 C28 C29 F15 -33(7) . . . . ?
C27 C28 C29 F14A 45(7) . . . . ?
C27 C28 C29 F15A -89(6) . . . . ?
C27 C28 C30 C31 -5(6) . . . . ?
C28 C30 C31 C25 3(6) . . . . ?
C29 C28 C30 C31 175(4) . . . . ?
C30 C28 C29 F13 -9(6) . . . . ?
C30 C28 C29 F14 -111(6) . . . . ?
C30 C28 C29 F15 147(6) . . . . ?
C30 C28 C29 F14A -135(5) . . . . ?
C30 C28 C29 F15A 91(6) . . . . ?
C31 C25 C26 C27 1(6) . . . . ?
C32 C33 C34 C35 33(7) . . . . ?
C33 C32 C38 C37 -1(8) . . . . ?
C33 C34 C35 C36 158(5) . . . . ?
C33 C34 C35 C37 -32(7) . . . . ?
C34 C35 C36 F10 -9(7) . . . . ?
C34 C35 C36 F11 -127(5) . . . . ?
C34 C35 C36 F12 113(6) . . . . ?
C34 C35 C37 C38 8(7) . . . . ?
C35 C37 C38 C32 5(7) . . . . ?
C36 C35 C37 C38 -180(4) . . . . ?
C37 C35 C36 F10 -179(4) . . . . ?
C37 C35 C36 F11 64(5) . . . . ?
C37 C35 C36 F12 -56(5) . . . . ?
C38 C32 C33 C34 -15(7) . . . . ?
C39 C40 C41 C42 4(6) . . . . ?
C40 C39 C45 C44 0(7) . . . . ?
C40 C41 C42 C43 179(4) . . . . ?
C40 C41 C42 C44 -6(6) . . . . ?
C41 C42 C43 F16 -14(6) . . . . ?
C41 C42 C43 F17 -135(4) . . . . ?
C41 C42 C43 F18 107(4) . . . . ?
C41 C42 C44 C45 5(7) . . . . ?
C42 C44 C45 C39 -1(7) . . . . ?
C43 C42 C44 C45 180(4) . . . . ?
C44 C42 C43 F16 171(4) . . . . ?
C44 C42 C43 F17 50(5) . . . . ?
C44 C42 C43 F18 -68(5) . . . . ?
C45 C39 C40 C41 -1(7) . . . . ?
C46 C47 C48 C49 173(4) . . . . ?
C46 C47 C48 C50 0(7) . . . . ?
C47 C46 C53 C51 -2(6) . . . . ?
C47 C46 B1 C54 -157(4) . . . . ?
C47 C46 B1 C62 -39(5) . . . . ?
C47 C46 B1 C70 84(5) . . . . ?
C47 C48 C49 F19 163(4) . . . . ?
C47 C48 C49 F20 -79(5) . . . . ?
C47 C48 C49 F21 39(5) . . . . ?
C47 C48 C50 C51 -3(7) . . . . ?
C48 C50 C51 C52 178(4) . . . . ?
C48 C50 C51 C53 3(7) . . . . ?
C49 C48 C50 C51 -175(4) . . . . ?
C50 C48 C49 F19 -25(6) . . . . ?
C50 C48 C49 F20 93(5) . . . . ?
C50 C48 C49 F21 -149(4) . . . . ?
C50 C51 C52 F22 24(5) . . . . ?
C50 C51 C52 F23 -96(4) . . . . ?
C50 C51 C52 F24 150(4) . . . . ?
C50 C51 C53 C46 -1(7) . . . . ?
C52 C51 C53 C46 -175(4) . . . . ?
C53 C46 C47 C48 2(7) . . . . ?
C53 C46 B1 C54 29(5) . . . . ?
C53 C46 B1 C62 147(4) . . . . ?
C53 C46 B1 C70 -90(4) . . . . ?
C53 C51 C52 F22 -161(4) . . . . ?
C53 C51 C52 F23 79(5) . . . . ?
C53 C51 C52 F24 -35(5) . . . . ?
C54 C55 C56 C57 -176(4) . . . . ?
C54 C55 C56 C58 -2(7) . . . . ?
C55 C54 C61 C59 -1(7) . . . . ?
C55 C54 B1 C46 55(5) . . . . ?
C55 C54 B1 C62 -59(5) . . . . ?
C55 C54 B1 C70 169(4) . . . . ?
C55 C56 C57 F25 -143(5) . . . . ?
C55 C56 C57 F26 -23(6) . . . . ?
C55 C56 C57 F27 87(5) . . . . ?
C55 C56 C58 C59 4(7) . . . . ?
C56 C58 C59 C60 177(4) . . . . ?
C56 C58 C59 C61 -4(7) . . . . ?
C57 C56 C58 C59 178(4) . . . . ?
C58 C56 C57 F25 42(5) . . . . ?
C58 C56 C57 F26 163(4) . . . . ?
C58 C56 C57 F27 -87(4) . . . . ?
C58 C59 C60 F28 18(7) . . . . ?
C58 C59 C60 F29 -137(6) . . . . ?
C58 C59 C60 F30 111(6) . . . . ?
C58 C59 C60 F29A -103(6) . . . . ?
C58 C59 C60 F30A 153(6) . . . . ?
C58 C59 C61 C54 3(7) . . . . ?
C60 C59 C61 C54 -178(4) . . . . ?
C61 C54 C55 C56 0(7) . . . . ?
C61 C54 B1 C46 -133(4) . . . . ?
C61 C54 B1 C62 112(4) . . . . ?
C61 C54 B1 C70 -20(5) . . . . ?
C61 C59 C60 F28 -161(5) . . . . ?
C61 C59 C60 F29 44(7) . . . . ?
C61 C59 C60 F30 -68(6) . . . . ?
C61 C59 C60 F29A 78(6) . . . . ?
C61 C59 C60 F30A -26(7) . . . . ?
C62 C63 C64 C65 -176(4) . . . . ?
C62 C63 C64 C66 17(8) . . . . ?
C63 C62 C69 C67 13(7) . . . . ?
C63 C62 B1 C46 -120(5) . . . . ?
C63 C62 B1 C54 -2(6) . . . . ?
C63 C62 B1 C70 127(5) . . . . ?
C63 C64 C65 F31 18(6) . . . . ?
C63 C64 C65 F32 -109(4) . . . . ?
C63 C64 C65 F33 133(4) . . . . ?
C63 C64 C66 C67 -16(7) . . . . ?
C64 C66 C67 C68 -174(4) . . . . ?
C64 C66 C67 C69 15(7) . . . . ?
C65 C64 C66 C67 177(4) . . . . ?
C66 C64 C65 F31 -175(4) . . . . ?
C66 C64 C65 F32 58(5) . . . . ?
C66 C64 C65 F33 -60(5) . . . . ?
C66 C67 C68 F34 23(6) . . . . ?
C66 C67 C68 F35 135(4) . . . . ?
C66 C67 C68 F36 -107(4) . . . . ?
C66 C67 C69 C62 -14(8) . . . . ?
C68 C67 C69 C62 175(4) . . . . ?
C69 C62 C63 C64 -15(7) . . . . ?
C69 C62 B1 C46 77(4) . . . . ?
C69 C62 B1 C54 -166(4) . . . . ?
C69 C62 B1 C70 -37(5) . . . . ?
C69 C67 C68 F34 -165(4) . . . . ?
C69 C67 C68 F35 -53(5) . . . . ?
C69 C67 C68 F36 66(5) . . . . ?
C70 C71 C72 C73 -171(5) . . . . ?
C70 C71 C72 C74 2(9) . . . . ?
C71 C70 C77 C75 12(7) . . . . ?
C71 C70 B1 C46 -151(3) . . . . ?
C71 C70 B1 C54 92(4) . . . . ?
C71 C70 B1 C62 -36(5) . . . . ?
C71 C72 C73 F37 -49(8) . . . . ?
C71 C72 C73 F38 94(8) . . . . ?
C71 C72 C73 F39 -146(7) . . . . ?
C71 C72 C73 F39A 141(7) . . . . ?
C71 C72 C73 F38A 42(9) . . . . ?
C71 C72 C74 C75 0(9) . . . . ?
C72 C74 C75 C76 180(5) . . . . ?
C72 C74 C75 C77 4(7) . . . . ?
C73 C72 C74 C75 173(5) . . . . ?
C74 C72 C73 F37 137(5) . . . . ?
C74 C72 C73 F38 -80(8) . . . . ?
C74 C72 C73 F39 41(8) . . . . ?
C74 C72 C73 F39A -33(9) . . . . ?
C74 C72 C73 F38A -131(7) . . . . ?
C74 C75 C76 F40 8(5) . . . . ?
C74 C75 C76 F41 125(4) . . . . ?
C74 C75 C76 F42 -112(5) . . . . ?
C74 C75 C77 C70 -10(6) . . . . ?
C76 C75 C77 C70 174(4) . . . . ?
C77 C70 C71 C72 -7(7) . . . . ?
C77 C70 B1 C46 41(4) . . . . ?
C77 C70 B1 C54 -76(5) . . . . ?
C77 C70 B1 C62 156(4) . . . . ?
C77 C75 C76 F40 -176(4) . . . . ?
C77 C75 C76 F41 -60(4) . . . . ?
C77 C75 C76 F42 63(5) . . . . ?
B1 C46 C47 C48 -173(4) . . . . ?
B1 C46 C53 C51 174(4) . . . . ?
B1 C54 C55 C56 172(4) . . . . ?
B1 C54 C61 C59 -173(4) . . . . ?
B1 C62 C63 C64 -179(4) . . . . ?
B1 C62 C69 C67 178(4) . . . . ?
B1 C70 C71 C72 -176(4) . . . . ?
B1 C70 C77 C75 179(3) . . . . ?
